data_4305097
loop_
_publ_author_name
'Kevin A. Kreisel'
'Glenn P. A. Yap'
'Klaus H. Theopold'

_publ_section_title
;
Synthesis, Characterization, and Electronic Structure of Diimine Complexes
of Chromium
;
_journal_name_full 'Inorganic Chemistry'
_journal_page_first 5293
_journal_page_last 5303
_journal_paper_doi 10.1021/ic800302w
_journal_volume 47
_journal_year 2008
_chemical_formula_sum 'C68 H106 Cr Li N4 O4'
_chemical_formula_weight 1102.51
_chemical_name_systematic
; 
 ? 
;
_space_group_IT_number 14
_symmetry_cell_setting monoclinic
_symmetry_space_group_name_Hall '-P 2yn'
_symmetry_space_group_name_H-M 'P 1 21/n 1'
_atom_sites_solution_hydrogens geom
_atom_sites_solution_primary direct
_atom_sites_solution_secondary difmap
_audit_creation_method SHELXL-97
_cell_angle_alpha 90.00
_cell_angle_beta 103.602(6)
_cell_angle_gamma 90.00
_cell_formula_units_Z 4
_cell_length_a 22.054(9)
_cell_length_b 13.047(5)
_cell_length_c 23.299(9)
_cell_measurement_reflns_used 999
_cell_measurement_temperature 120(2)
_cell_measurement_theta_max 27.22
_cell_measurement_theta_min 2.77
_cell_volume 6516(4)
_computing_cell_refinement 'SHELXTL, Sheldrick (2001)'
_computing_data_collection 'SMART, Bruker (2002)'
_computing_data_reduction 'SHELXTL, Sheldrick (2001)'
_computing_molecular_graphics 'SHELXTL, Sheldrick (2001)'
_computing_publication_material 'SHELXTL, Sheldrick (2001)'
_computing_structure_refinement 'SHELXL-97 (Sheldrick, 1997)'
_computing_structure_solution 'SHELXS-97 (Sheldrick, 1990)'
_diffrn_ambient_temperature 120(2)
_diffrn_detector_area_resol_mean 836.6
_diffrn_measured_fraction_theta_full 1.000
_diffrn_measured_fraction_theta_max 0.945
_diffrn_measurement_device_type 'Bruker AXS APEX diffractometer'
_diffrn_measurement_method \w
_diffrn_radiation_monochromator graphite
_diffrn_radiation_source 'fine-focus sealed tube'
_diffrn_radiation_type MoK\a
_diffrn_radiation_wavelength 0.71073
_diffrn_reflns_av_R_equivalents 0.0505
_diffrn_reflns_av_sigmaI/netI 0.0416
_diffrn_reflns_limit_h_max 27
_diffrn_reflns_limit_h_min -29
_diffrn_reflns_limit_k_max 17
_diffrn_reflns_limit_k_min -17
_diffrn_reflns_limit_l_max 30
_diffrn_reflns_limit_l_min -30
_diffrn_reflns_number 72011
_diffrn_reflns_theta_full 25.00
_diffrn_reflns_theta_max 28.24
_diffrn_reflns_theta_min 1.80
_diffrn_standards_decay_% 1
_exptl_absorpt_coefficient_mu 0.223
_exptl_absorpt_correction_T_max 0.9389
_exptl_absorpt_correction_T_min 0.9148
_exptl_absorpt_correction_type multi-scan
_exptl_absorpt_process_details 'SADABS, Sheldrick (2003)'
_exptl_crystal_colour green
_exptl_crystal_density_diffrn 1.124
_exptl_crystal_density_method 'not measured'
_exptl_crystal_description block
_exptl_crystal_F_000 2404
_exptl_crystal_size_max 0.37
_exptl_crystal_size_mid 0.31
_exptl_crystal_size_min 0.26
_refine_diff_density_max 0.773
_refine_diff_density_min -0.503
_refine_diff_density_rms 0.066
_refine_ls_extinction_method none
_refine_ls_goodness_of_fit_ref 1.070
_refine_ls_hydrogen_treatment constr
_refine_ls_matrix_type full
_refine_ls_number_parameters 765
_refine_ls_number_reflns 15232
_refine_ls_number_restraints 0
_refine_ls_restrained_S_all 1.070
_refine_ls_R_factor_all 0.0971
_refine_ls_R_factor_gt 0.0792
_refine_ls_shift/su_max 0.001
_refine_ls_shift/su_mean 0.000
_refine_ls_structure_factor_coef Fsqd
_refine_ls_weighting_details 'calc w=1/[\s^2^(Fo^2^)+(0.0851P)^2^+8.5988P] where P=(Fo^2^+2Fc^2^)/3'
_refine_ls_weighting_scheme calc
_refine_ls_wR_factor_gt 0.1920
_refine_ls_wR_factor_ref 0.2081
_reflns_number_gt 12568
_reflns_number_total 15232
_reflns_threshold_expression >2sigma(I)
_cod_data_source_file ic800302w-file001_6.cif
_cod_data_source_block klat091
_cod_depositor_comments
;
The following automatic conversions were performed:
'_symmetry_cell_setting' value 'Monoclinic' changed to 'monoclinic'
according to '/home/saulius/struct/CIF-dictionaries/cif_core.dic'
dictionary named 'cif_core.dic' version 2.4.1 from 2010-06-29.

Automatic conversion script
Id: cif_fix_enum 1527 2010-12-29 10:47:43Z saulius 
;
_cod_database_code 4305097

loop_
_symmetry_equiv_pos_as_xyz
'x, y, z'
'-x+1/2, y+1/2, -z+1/2'
'-x, -y, -z'
'x-1/2, -y-1/2, z-1/2'

loop_
_atom_site_label
_atom_site_type_symbol
_atom_site_fract_x
_atom_site_fract_y
_atom_site_fract_z
_atom_site_U_iso_or_equiv
_atom_site_adp_type
_atom_site_occupancy
_atom_site_symmetry_multiplicity
_atom_site_calc_flag
_atom_site_refinement_flags
_atom_site_disorder_assembly
_atom_site_disorder_group
Cr Cr 0.518307(18) 0.26089(3) 0.251383(17) 0.02308(11) Uani 1 1 d . . .
Li Li 0.2624(4) 0.5122(7) 0.0361(3) 0.079(2) Uani 1 1 d . . .
N1 N 0.46141(10) 0.24485(16) 0.17058(9) 0.0271(4) Uani 1 1 d . . .
N2 N 0.46638(10) 0.38679(16) 0.25106(9) 0.0257(4) Uani 1 1 d . . .
N3 N 0.55004(11) 0.24347(18) 0.33835(10) 0.0323(5) Uani 1 1 d . . .
N4 N 0.59322(10) 0.17359(17) 0.25131(9) 0.0275(4) Uani 1 1 d . . .
O1 O 0.31772(13) 0.5895(3) 0.09557(13) 0.0709(8) Uani 1 1 d . A .
O2 O 0.2076(5) 0.6389(8) -0.0131(4) 0.075(3) Uani 0.441(7) 1 d P A 1
O2' O 0.2236(3) 0.5988(5) -0.0241(3) 0.0557(15) Uani 0.559(7) 1 d P A 2
O3 O 0.30100(19) 0.4152(3) -0.00698(14) 0.0950(12) Uani 1 1 d . A .
O4 O 0.20621(12) 0.4377(2) 0.07204(11) 0.0612(7) Uani 1 1 d . A .
C1 C 0.40572(14) 0.0951(2) 0.12045(15) 0.0412(7) Uani 1 1 d . . .
C2 C 0.38985(16) 0.0343(3) 0.06976(17) 0.0510(9) Uani 1 1 d . . .
H2A H 0.3586 -0.0168 0.0669 0.061 Uiso 1 1 calc R . .
C3 C 0.41851(16) 0.0470(3) 0.02405(15) 0.0516(9) Uani 1 1 d . . .
H3A H 0.4070 0.0051 -0.0101 0.062 Uiso 1 1 calc R . .
C4 C 0.46388(15) 0.1202(3) 0.02765(13) 0.0433(7) Uani 1 1 d . . .
H4A H 0.4841 0.1273 -0.0039 0.052 Uiso 1 1 calc R . .
C5 C 0.48090(13) 0.1844(2) 0.07652(12) 0.0334(6) Uani 1 1 d . . .
C6 C 0.45086(12) 0.1723(2) 0.12332(12) 0.0305(6) Uani 1 1 d . . .
C7 C 0.37231(18) 0.0806(3) 0.16964(19) 0.0564(10) Uani 1 1 d . . .
H7A H 0.3949 0.1219 0.2043 0.068 Uiso 1 1 calc R . .
C8 C 0.3720(2) -0.0308(3) 0.1896(2) 0.0623(10) Uani 1 1 d . . .
H8A H 0.4150 -0.0554 0.2029 0.093 Uiso 1 1 calc R . .
H8B H 0.3497 -0.0731 0.1566 0.093 Uiso 1 1 calc R . .
H8C H 0.3509 -0.0356 0.2222 0.093 Uiso 1 1 calc R . .
C9 C 0.3049(2) 0.1209(4) 0.1512(3) 0.100(2) Uani 1 1 d . . .
H9A H 0.3050 0.1905 0.1354 0.149 Uiso 1 1 calc R . .
H9B H 0.2866 0.1219 0.1856 0.149 Uiso 1 1 calc R . .
H9C H 0.2802 0.0759 0.1208 0.149 Uiso 1 1 calc R . .
C10 C 0.52848(13) 0.2690(2) 0.07794(12) 0.0353(6) Uani 1 1 d . . .
H10A H 0.5475 0.2855 0.1203 0.042 Uiso 1 1 calc R . .
C11 C 0.58090(15) 0.2375(3) 0.04929(14) 0.0435(7) Uani 1 1 d . . .
H11A H 0.5991 0.1728 0.0666 0.065 Uiso 1 1 calc R . .
H11B H 0.6131 0.2909 0.0561 0.065 Uiso 1 1 calc R . .
H11C H 0.5642 0.2286 0.0067 0.065 Uiso 1 1 calc R . .
C12 C 0.49695(17) 0.3663(3) 0.04845(18) 0.0528(9) Uani 1 1 d . . .
H12A H 0.4635 0.3866 0.0673 0.079 Uiso 1 1 calc R . .
H12B H 0.4793 0.3530 0.0064 0.079 Uiso 1 1 calc R . .
H12C H 0.5278 0.4215 0.0527 0.079 Uiso 1 1 calc R . .
C13 C 0.41640(13) 0.3207(2) 0.15954(12) 0.0339(6) Uani 1 1 d . . .
H13A H 0.3844 0.3208 0.1242 0.041 Uiso 1 1 calc R . .
C14 C 0.41939(13) 0.3942(2) 0.20055(12) 0.0339(6) Uani 1 1 d . . .
H14A H 0.3902 0.4490 0.1949 0.041 Uiso 1 1 calc R . .
C15 C 0.42520(14) 0.5028(2) 0.31574(13) 0.0372(6) Uani 1 1 d . . .
C16 C 0.42436(17) 0.6022(3) 0.33857(15) 0.0507(9) Uani 1 1 d . . .
H16A H 0.3929 0.6201 0.3585 0.061 Uiso 1 1 calc R . .
C17 C 0.46806(19) 0.6741(3) 0.33276(16) 0.0553(9) Uani 1 1 d . . .
H17A H 0.4656 0.7419 0.3469 0.066 Uiso 1 1 calc R . .
C18 C 0.51516(17) 0.6473(2) 0.30644(15) 0.0471(8) Uani 1 1 d . . .
H18A H 0.5463 0.6964 0.3042 0.056 Uiso 1 1 calc R . .
C19 C 0.51847(14) 0.5496(2) 0.28286(12) 0.0344(6) Uani 1 1 d . . .
C20 C 0.47102(12) 0.4785(2) 0.28510(11) 0.0290(5) Uani 1 1 d . . .
C21 C 0.37746(15) 0.4250(3) 0.32475(14) 0.0451(7) Uani 1 1 d . . .
H21A H 0.3922 0.3558 0.3154 0.054 Uiso 1 1 calc R . .
C22 C 0.37091(19) 0.4227(3) 0.38897(16) 0.0597(10) Uani 1 1 d . . .
H22A H 0.4122 0.4139 0.4156 0.090 Uiso 1 1 calc R . .
H22B H 0.3439 0.3655 0.3941 0.090 Uiso 1 1 calc R . .
H22C H 0.3525 0.4873 0.3981 0.090 Uiso 1 1 calc R . .
C23 C 0.31255(19) 0.4425(5) 0.28427(19) 0.0839(16) Uani 1 1 d . . .
H23A H 0.3149 0.4357 0.2430 0.126 Uiso 1 1 calc R . .
H23B H 0.2979 0.5114 0.2909 0.126 Uiso 1 1 calc R . .
H23C H 0.2834 0.3915 0.2931 0.126 Uiso 1 1 calc R . .
C24 C 0.57028(14) 0.5227(2) 0.25317(14) 0.0391(6) Uani 1 1 d . . .
H24A H 0.5768 0.4470 0.2574 0.047 Uiso 1 1 calc R . .
C25 C 0.63239(16) 0.5733(3) 0.28174(17) 0.0550(9) Uani 1 1 d . . .
H25A H 0.6432 0.5582 0.3241 0.082 Uiso 1 1 calc R . .
H25B H 0.6288 0.6476 0.2758 0.082 Uiso 1 1 calc R . .
H25C H 0.6650 0.5467 0.2636 0.082 Uiso 1 1 calc R . .
C26 C 0.55169(18) 0.5456(4) 0.18720(16) 0.0675(12) Uani 1 1 d . . .
H26A H 0.5856 0.5252 0.1689 0.101 Uiso 1 1 calc R . .
H26B H 0.5436 0.6191 0.1812 0.101 Uiso 1 1 calc R . .
H26C H 0.5139 0.5070 0.1691 0.101 Uiso 1 1 calc R . .
C27 C 0.47477(19) 0.2002(3) 0.39632(17) 0.0579(10) Uani 1 1 d . . .
C28 C 0.4568(2) 0.2070(4) 0.44985(19) 0.0693(12) Uani 1 1 d . . .
H28A H 0.4247 0.1634 0.4565 0.083 Uiso 1 1 calc R . .
C29 C 0.48426(19) 0.2748(3) 0.49280(16) 0.0584(10) Uani 1 1 d . . .
H29A H 0.4720 0.2768 0.5293 0.070 Uiso 1 1 calc R . .
C30 C 0.52974(16) 0.3403(3) 0.48296(13) 0.0471(8) Uani 1 1 d . . .
H30A H 0.5473 0.3897 0.5121 0.057 Uiso 1 1 calc R . .
C31 C 0.55047(14) 0.3354(2) 0.43096(12) 0.0376(6) Uani 1 1 d . . .
C32 C 0.52425(14) 0.2618(2) 0.38827(13) 0.0373(6) Uani 1 1 d . . .
C33 C 0.4435(2) 0.1246(4) 0.3489(2) 0.0882(18) Uani 1 1 d . . .
H33A H 0.4500 0.1506 0.3104 0.106 Uiso 1 1 calc R . .
C34 C 0.3739(2) 0.1163(4) 0.3428(2) 0.0764(13) Uani 1 1 d . . .
H34A H 0.3553 0.1849 0.3379 0.115 Uiso 1 1 calc R . .
H34B H 0.3659 0.0845 0.3784 0.115 Uiso 1 1 calc R . .
H34C H 0.3554 0.0741 0.3083 0.115 Uiso 1 1 calc R . .
C35 C 0.4746(3) 0.0213(5) 0.3595(4) 0.145(4) Uani 1 1 d . . .
H35A H 0.5185 0.0277 0.3581 0.217 Uiso 1 1 calc R . .
H35B H 0.4536 -0.0267 0.3288 0.217 Uiso 1 1 calc R . .
H35C H 0.4719 -0.0044 0.3983 0.217 Uiso 1 1 calc R . .
C36 C 0.59933(17) 0.4094(2) 0.42107(13) 0.0448(7) Uani 1 1 d . . .
H36A H 0.6001 0.4060 0.3784 0.054 Uiso 1 1 calc R . .
C37 C 0.5841(2) 0.5196(3) 0.43467(16) 0.0598(10) Uani 1 1 d . . .
H37A H 0.5407 0.5350 0.4149 0.090 Uiso 1 1 calc R . .
H37B H 0.6120 0.5666 0.4204 0.090 Uiso 1 1 calc R . .
H37C H 0.5898 0.5280 0.4774 0.090 Uiso 1 1 calc R . .
C38 C 0.66484(19) 0.3829(4) 0.4574(2) 0.0750(13) Uani 1 1 d . . .
H38A H 0.6759 0.3135 0.4475 0.113 Uiso 1 1 calc R . .
H38B H 0.6655 0.3862 0.4996 0.113 Uiso 1 1 calc R . .
H38C H 0.6950 0.4319 0.4485 0.113 Uiso 1 1 calc R . .
C39 C 0.60457(14) 0.1881(3) 0.35298(13) 0.0431(7) Uani 1 1 d . . .
H39A H 0.6252 0.1752 0.3929 0.052 Uiso 1 1 calc R . .
C40 C 0.62733(14) 0.1532(3) 0.30776(12) 0.0400(7) Uani 1 1 d . . .
H40A H 0.6654 0.1159 0.3145 0.048 Uiso 1 1 calc R . .
C41 C 0.67461(12) 0.1951(2) 0.19670(11) 0.0305(5) Uani 1 1 d . . .
C42 C 0.71026(13) 0.1533(2) 0.16046(12) 0.0356(6) Uani 1 1 d . . .
H42A H 0.7449 0.1905 0.1537 0.043 Uiso 1 1 calc R . .
C43 C 0.69612(14) 0.0588(2) 0.13429(12) 0.0379(6) Uani 1 1 d . . .
H43A H 0.7210 0.0311 0.1098 0.045 Uiso 1 1 calc R . .
C44 C 0.64580(14) 0.0048(2) 0.14382(12) 0.0362(6) Uani 1 1 d . . .
H44A H 0.6355 -0.0593 0.1247 0.043 Uiso 1 1 calc R . .
C45 C 0.60956(12) 0.0420(2) 0.18072(11) 0.0306(5) Uani 1 1 d . . .
C46 C 0.62477(11) 0.1378(2) 0.20783(11) 0.0271(5) Uani 1 1 d . . .
C47 C 0.69179(14) 0.2992(2) 0.22477(14) 0.0401(7) Uani 1 1 d . . .
H47A H 0.6573 0.3217 0.2431 0.048 Uiso 1 1 calc R . .
C48 C 0.6993(2) 0.3795(3) 0.17984(19) 0.0643(11) Uani 1 1 d . . .
H48A H 0.6597 0.3874 0.1504 0.096 Uiso 1 1 calc R . .
H48B H 0.7319 0.3579 0.1602 0.096 Uiso 1 1 calc R . .
H48C H 0.7110 0.4451 0.1999 0.096 Uiso 1 1 calc R . .
C49 C 0.7518(2) 0.2927(4) 0.2736(2) 0.0742(13) Uani 1 1 d . . .
H49A H 0.7464 0.2425 0.3032 0.111 Uiso 1 1 calc R . .
H49B H 0.7611 0.3600 0.2922 0.111 Uiso 1 1 calc R . .
H49C H 0.7864 0.2714 0.2565 0.111 Uiso 1 1 calc R . .
C50 C 0.55715(14) -0.0225(2) 0.19381(14) 0.0390(6) Uani 1 1 d . . .
H50A H 0.5239 0.0257 0.1999 0.047 Uiso 1 1 calc R . .
C51 C 0.52749(17) -0.0936(3) 0.14274(18) 0.0547(9) Uani 1 1 d . . .
H51A H 0.5160 -0.0539 0.1061 0.082 Uiso 1 1 calc R . .
H51B H 0.4901 -0.1254 0.1508 0.082 Uiso 1 1 calc R . .
H51C H 0.5574 -0.1471 0.1386 0.082 Uiso 1 1 calc R . .
C52 C 0.57946(19) -0.0837(3) 0.25120(18) 0.0577(9) Uani 1 1 d . . .
H52A H 0.5442 -0.1212 0.2600 0.087 Uiso 1 1 calc R . .
H52B H 0.5966 -0.0366 0.2837 0.087 Uiso 1 1 calc R . .
H52C H 0.6118 -0.1324 0.2466 0.087 Uiso 1 1 calc R . .
C53 C 0.3077(4) 0.6470(6) 0.1430(3) 0.118(2) Uani 1 1 d . . .
H53A H 0.2907 0.6044 0.1706 0.141 Uiso 1 1 calc R A .
H53B H 0.2792 0.7054 0.1294 0.141 Uiso 1 1 calc R . .
C54 C 0.3753(5) 0.6843(4) 0.1716(3) 0.155(4) Uani 1 1 d . A .
H54A H 0.3755 0.7512 0.1918 0.186 Uiso 1 1 calc R . .
H54B H 0.3989 0.6334 0.1996 0.186 Uiso 1 1 calc R . .
C55 C 0.3991(4) 0.6930(6) 0.1184(3) 0.124(2) Uani 1 1 d . . .
H55A H 0.3819 0.7548 0.0957 0.149 Uiso 1 1 calc R A .
H55B H 0.4452 0.6983 0.1290 0.149 Uiso 1 1 calc R . .
C56 C 0.3805(3) 0.6046(4) 0.0847(3) 0.0922(17) Uani 1 1 d . A .
H56A H 0.4083 0.5458 0.0991 0.111 Uiso 1 1 calc R . .
H56B H 0.3786 0.6162 0.0423 0.111 Uiso 1 1 calc R . .
C57 C 0.2035(5) 0.7353(10) 0.0113(5) 0.082(4) Uani 0.441(7) 1 d P A 1
H57A H 0.2095 0.7280 0.0545 0.098 Uiso 0.441(7) 1 calc PR A 1
H57B H 0.1610 0.7628 -0.0046 0.098 Uiso 0.441(7) 1 calc PR A 1
C57' C 0.2448(4) 0.7062(7) -0.0262(3) 0.069(2) Uani 0.559(7) 1 d P A 2
H57C H 0.2667 0.7305 0.0135 0.083 Uiso 0.559(7) 1 calc PR A 2
H57D H 0.2730 0.7133 -0.0534 0.083 Uiso 0.559(7) 1 calc PR A 2
C58 C 0.2510(5) 0.8125(11) -0.0011(6) 0.089(4) Uani 0.441(7) 1 d P A 1
H58A H 0.2448 0.8787 0.0165 0.133 Uiso 0.441(7) 1 calc PR A 1
H58B H 0.2454 0.8205 -0.0438 0.133 Uiso 0.441(7) 1 calc PR A 1
H58C H 0.2933 0.7876 0.0162 0.133 Uiso 0.441(7) 1 calc PR A 1
C58' C 0.1875(5) 0.7620(7) -0.0478(4) 0.077(3) Uani 0.559(7) 1 d P A 2
H58D H 0.1968 0.8351 -0.0505 0.116 Uiso 0.559(7) 1 calc PR A 2
H58E H 0.1601 0.7525 -0.0207 0.116 Uiso 0.559(7) 1 calc PR A 2
H58F H 0.1667 0.7364 -0.0871 0.116 Uiso 0.559(7) 1 calc PR A 2
C59 C 0.1477(4) 0.6890(7) -0.0924(5) 0.056(3) Uani 0.441(7) 1 d P A 1
H59A H 0.1154 0.6757 -0.1284 0.084 Uiso 0.441(7) 1 calc PR A 1
H59B H 0.1857 0.7134 -0.1030 0.084 Uiso 0.441(7) 1 calc PR A 1
H59C H 0.1329 0.7414 -0.0688 0.084 Uiso 0.441(7) 1 calc PR A 1
C59' C 0.1142(7) 0.6313(14) -0.0849(5) 0.135(6) Uani 0.559(7) 1 d P A 2
H59D H 0.0870 0.5898 -0.1156 0.202 Uiso 0.559(7) 1 calc PR A 2
H59E H 0.1122 0.7031 -0.0975 0.202 Uiso 0.559(7) 1 calc PR A 2
H59F H 0.1003 0.6255 -0.0481 0.202 Uiso 0.559(7) 1 calc PR A 2
C60 C 0.1618(8) 0.5908(9) -0.0567(5) 0.066(3) Uani 0.441(7) 1 d P A 1
H60A H 0.1260 0.5655 -0.0419 0.080 Uiso 0.441(7) 1 calc PR A 1
H60B H 0.1786 0.5357 -0.0777 0.080 Uiso 0.441(7) 1 calc PR A 1
C60' C 0.1710(8) 0.599(2) -0.0765(5) 0.164(11) Uani 0.559(7) 1 d P A 2
H60C H 0.1875 0.6342 -0.1072 0.197 Uiso 0.559(7) 1 calc PR A 2
H60D H 0.1666 0.5259 -0.0888 0.197 Uiso 0.559(7) 1 calc PR A 2
C61 C 0.3257(4) 0.4417(6) -0.0570(3) 0.137(3) Uani 1 1 d . . .
H61A H 0.2951 0.4841 -0.0849 0.164 Uiso 1 1 calc R A .
H61B H 0.3643 0.4825 -0.0436 0.164 Uiso 1 1 calc R . .
C62 C 0.3389(3) 0.3529(6) -0.0856(2) 0.111(2) Uani 1 1 d . A .
H62A H 0.3845 0.3415 -0.0781 0.133 Uiso 1 1 calc R . .
H62B H 0.3216 0.3580 -0.1288 0.133 Uiso 1 1 calc R . .
C63 C 0.3082(3) 0.2684(4) -0.0600(2) 0.0907(17) Uani 1 1 d . . .
H63A H 0.2659 0.2549 -0.0846 0.109 Uiso 1 1 calc R A .
H63B H 0.3331 0.2046 -0.0570 0.109 Uiso 1 1 calc R . .
C64 C 0.3054(2) 0.3051(4) -0.00199(18) 0.0786(14) Uani 1 1 d . A .
H64A H 0.2685 0.2766 0.0097 0.094 Uiso 1 1 calc R . .
H64B H 0.3433 0.2848 0.0278 0.094 Uiso 1 1 calc R . .
C65 C 0.1493(2) 0.3872(4) 0.04478(17) 0.0731(13) Uani 1 1 d . . .
H65A H 0.1499 0.3635 0.0045 0.088 Uiso 1 1 calc R A .
H65B H 0.1130 0.4329 0.0425 0.088 Uiso 1 1 calc R . .
C66 C 0.1479(4) 0.2988(6) 0.0851(2) 0.141(3) Uani 1 1 d . A .
H66A H 0.1043 0.2811 0.0853 0.169 Uiso 1 1 calc R . .
H66B H 0.1679 0.2380 0.0720 0.169 Uiso 1 1 calc R . .
C67 C 0.1817(2) 0.3300(4) 0.1435(2) 0.0830(15) Uani 1 1 d . . .
H67A H 0.1536 0.3641 0.1651 0.100 Uiso 1 1 calc R A .
H67B H 0.2017 0.2705 0.1668 0.100 Uiso 1 1 calc R . .
C68 C 0.22807(18) 0.4011(4) 0.13166(18) 0.0642(11) Uani 1 1 d . A .
H68A H 0.2336 0.4592 0.1597 0.077 Uiso 1 1 calc R . .
H68B H 0.2687 0.3661 0.1362 0.077 Uiso 1 1 calc R . .

loop_
_atom_site_aniso_label
_atom_site_aniso_U_11
_atom_site_aniso_U_22
_atom_site_aniso_U_33
_atom_site_aniso_U_23
_atom_site_aniso_U_13
_atom_site_aniso_U_12
Cr 0.0241(2) 0.02179(19) 0.0243(2) -0.00362(15) 0.00777(15) 0.00201(15)
Li 0.081(5) 0.105(6) 0.049(4) 0.014(4) 0.010(4) -0.029(5)
N1 0.0265(10) 0.0272(11) 0.0279(10) -0.0064(8) 0.0068(8) 0.0017(8)
N2 0.0279(10) 0.0239(10) 0.0267(10) -0.0051(8) 0.0091(8) 0.0030(8)
N3 0.0374(12) 0.0364(12) 0.0256(11) -0.0025(9) 0.0122(9) 0.0043(10)
N4 0.0274(10) 0.0312(11) 0.0250(10) -0.0006(8) 0.0081(8) 0.0059(8)
O1 0.0533(16) 0.098(2) 0.0572(17) 0.0146(16) 0.0040(13) -0.0107(15)
O2 0.079(6) 0.084(7) 0.059(5) -0.009(4) 0.009(4) 0.030(5)
O2' 0.050(3) 0.056(4) 0.058(3) 0.018(3) 0.006(2) 0.008(2)
O3 0.138(3) 0.103(3) 0.0567(18) -0.0084(17) 0.050(2) -0.051(2)
O4 0.0581(15) 0.0805(19) 0.0441(13) 0.0077(13) 0.0101(12) -0.0117(14)
C1 0.0363(15) 0.0342(15) 0.0539(18) -0.0155(13) 0.0125(13) -0.0010(12)
C2 0.0418(17) 0.0391(17) 0.067(2) -0.0252(16) 0.0030(16) -0.0018(13)
C3 0.0523(19) 0.0485(19) 0.0466(18) -0.0273(15) -0.0031(15) 0.0077(15)
C4 0.0485(18) 0.0471(17) 0.0324(15) -0.0119(13) 0.0059(13) 0.0115(14)
C5 0.0318(13) 0.0354(14) 0.0310(13) -0.0075(11) 0.0034(11) 0.0097(11)
C6 0.0259(12) 0.0312(13) 0.0324(13) -0.0091(10) 0.0028(10) 0.0069(10)
C7 0.060(2) 0.0399(18) 0.080(3) -0.0232(17) 0.039(2) -0.0167(16)
C8 0.067(2) 0.0433(19) 0.084(3) -0.0098(19) 0.033(2) -0.0106(17)
C9 0.084(3) 0.058(3) 0.186(6) 0.016(3) 0.089(4) 0.012(2)
C10 0.0365(14) 0.0411(15) 0.0291(13) -0.0033(11) 0.0091(11) 0.0067(12)
C11 0.0381(15) 0.059(2) 0.0360(15) 0.0015(14) 0.0133(13) 0.0111(14)
C12 0.0478(19) 0.0449(18) 0.069(2) 0.0088(17) 0.0190(17) 0.0101(15)
C13 0.0311(13) 0.0359(14) 0.0311(13) -0.0083(11) 0.0000(11) 0.0085(11)
C14 0.0329(14) 0.0305(13) 0.0358(14) -0.0074(11) 0.0033(11) 0.0087(11)
C15 0.0373(15) 0.0407(15) 0.0323(14) -0.0101(12) 0.0055(12) 0.0093(12)
C16 0.057(2) 0.0488(19) 0.0448(18) -0.0178(15) 0.0097(15) 0.0188(16)
C17 0.077(2) 0.0316(16) 0.0498(19) -0.0172(14) 0.0008(18) 0.0144(16)
C18 0.063(2) 0.0279(14) 0.0453(17) -0.0074(13) 0.0017(15) -0.0023(14)
C19 0.0411(15) 0.0285(13) 0.0301(13) -0.0038(10) 0.0013(11) 0.0008(11)
C20 0.0320(13) 0.0271(12) 0.0261(12) -0.0037(10) 0.0033(10) 0.0051(10)
C21 0.0392(16) 0.062(2) 0.0386(16) -0.0130(15) 0.0188(13) 0.0033(14)
C22 0.060(2) 0.083(3) 0.0415(18) -0.0075(18) 0.0226(17) 0.008(2)
C23 0.045(2) 0.152(5) 0.055(2) 0.005(3) 0.0108(18) -0.009(3)
C24 0.0350(15) 0.0361(15) 0.0453(17) -0.0056(12) 0.0074(13) -0.0083(12)
C25 0.0453(19) 0.056(2) 0.060(2) -0.0095(17) 0.0044(16) -0.0177(16)
C26 0.045(2) 0.114(4) 0.0444(19) -0.002(2) 0.0121(16) -0.008(2)
C27 0.068(2) 0.062(2) 0.056(2) -0.0175(18) 0.0405(19) -0.0130(19)
C28 0.084(3) 0.075(3) 0.067(3) -0.014(2) 0.056(2) -0.018(2)
C29 0.074(3) 0.073(3) 0.0390(18) -0.0015(17) 0.0336(18) 0.011(2)
C30 0.0557(19) 0.057(2) 0.0294(15) -0.0041(14) 0.0116(14) 0.0126(16)
C31 0.0440(16) 0.0423(16) 0.0272(13) 0.0016(11) 0.0097(12) 0.0093(13)
C32 0.0445(16) 0.0395(15) 0.0306(14) -0.0018(11) 0.0146(12) 0.0052(12)
C33 0.097(3) 0.102(4) 0.089(3) -0.052(3) 0.069(3) -0.058(3)
C34 0.091(3) 0.076(3) 0.073(3) -0.019(2) 0.042(3) -0.037(3)
C35 0.085(4) 0.116(5) 0.261(9) -0.118(6) 0.096(5) -0.034(3)
C36 0.062(2) 0.0432(17) 0.0298(14) -0.0060(12) 0.0121(14) 0.0002(15)
C37 0.088(3) 0.049(2) 0.0375(17) -0.0104(15) 0.0056(18) 0.0025(19)
C38 0.053(2) 0.063(3) 0.107(4) -0.001(2) 0.014(2) -0.0048(19)
C39 0.0414(16) 0.062(2) 0.0250(13) 0.0037(13) 0.0060(12) 0.0149(15)
C40 0.0342(14) 0.0551(18) 0.0307(14) 0.0050(13) 0.0072(12) 0.0175(13)
C41 0.0276(12) 0.0356(14) 0.0267(12) -0.0007(10) 0.0034(10) 0.0042(10)
C42 0.0290(13) 0.0464(16) 0.0330(14) 0.0023(12) 0.0105(11) 0.0060(12)
C43 0.0367(15) 0.0474(17) 0.0319(14) 0.0013(12) 0.0128(12) 0.0181(13)
C44 0.0409(15) 0.0342(14) 0.0327(14) -0.0044(11) 0.0071(12) 0.0110(12)
C45 0.0309(13) 0.0318(13) 0.0278(12) 0.0019(10) 0.0040(10) 0.0084(10)
C46 0.0251(12) 0.0315(13) 0.0239(12) 0.0016(10) 0.0039(9) 0.0089(10)
C47 0.0383(15) 0.0429(16) 0.0417(16) -0.0085(13) 0.0144(13) -0.0062(13)
C48 0.089(3) 0.0434(19) 0.072(3) -0.0050(18) 0.043(2) -0.0081(19)
C49 0.060(2) 0.080(3) 0.071(3) -0.023(2) -0.010(2) -0.018(2)
C50 0.0397(15) 0.0321(14) 0.0474(17) -0.0034(12) 0.0150(13) 0.0033(12)
C51 0.0487(19) 0.0420(18) 0.075(3) -0.0204(17) 0.0185(18) -0.0043(15)
C52 0.063(2) 0.048(2) 0.068(2) 0.0151(17) 0.0278(19) 0.0033(17)
C53 0.159(6) 0.117(5) 0.083(4) -0.014(4) 0.041(4) -0.046(5)
C54 0.284(10) 0.042(3) 0.085(4) 0.004(3) -0.063(5) -0.016(4)
C55 0.126(6) 0.102(5) 0.121(6) 0.018(4) -0.015(5) 0.022(4)
C56 0.086(3) 0.072(3) 0.101(4) 0.028(3) -0.012(3) -0.022(3)
C57 0.070(7) 0.106(9) 0.068(7) 0.012(6) 0.012(5) -0.001(6)
C57' 0.090(6) 0.065(5) 0.051(4) 0.007(4) 0.016(4) 0.028(5)
C58 0.068(7) 0.100(9) 0.092(9) 0.020(7) 0.006(6) -0.016(6)
C58' 0.102(7) 0.074(5) 0.063(5) 0.011(4) 0.036(5) 0.027(5)
C59 0.025(4) 0.070(6) 0.072(6) 0.043(5) 0.009(4) 0.022(4)
C59' 0.120(10) 0.223(17) 0.055(6) -0.047(8) 0.008(6) 0.055(12)
C60 0.080(9) 0.066(6) 0.046(7) 0.027(5) 0.000(6) 0.002(5)
C60' 0.078(8) 0.37(3) 0.040(7) 0.031(10) 0.006(6) -0.012(13)
C61 0.209(8) 0.120(5) 0.121(5) 0.025(4) 0.118(6) -0.027(5)
C62 0.081(3) 0.196(7) 0.063(3) -0.008(4) 0.030(3) -0.050(4)
C63 0.101(4) 0.111(4) 0.074(3) 0.027(3) 0.047(3) 0.034(3)
C64 0.077(3) 0.112(4) 0.043(2) 0.006(2) 0.007(2) -0.028(3)
C65 0.089(3) 0.087(3) 0.0398(19) -0.001(2) 0.008(2) -0.037(3)
C66 0.213(8) 0.144(6) 0.055(3) 0.005(3) 0.012(4) -0.128(6)
C67 0.066(3) 0.093(4) 0.089(3) 0.038(3) 0.014(2) -0.006(2)
C68 0.047(2) 0.091(3) 0.054(2) 0.020(2) 0.0115(17) 0.004(2)

loop_
_atom_type_symbol
_atom_type_description
_atom_type_scat_dispersion_real
_atom_type_scat_dispersion_imag
_atom_type_scat_source
C C 0.0033 0.0016 'International Tables Vol C Tables 4.2.6.8 and 6.1.1.4'
H H 0.0000 0.0000 'International Tables Vol C Tables 4.2.6.8 and 6.1.1.4'
Li Li -0.0003 0.0001 'International Tables Vol C Tables 4.2.6.8 and 6.1.1.4'
N N 0.0061 0.0033 'International Tables Vol C Tables 4.2.6.8 and 6.1.1.4'
O O 0.0106 0.0060 'International Tables Vol C Tables 4.2.6.8 and 6.1.1.4'
Cr Cr 0.3209 0.6236 'International Tables Vol C Tables 4.2.6.8 and 6.1.1.4'

loop_
_geom_angle_atom_site_label_1
_geom_angle_atom_site_label_2
_geom_angle_atom_site_label_3
_geom_angle
_geom_angle_site_symmetry_1
_geom_angle_site_symmetry_3
_geom_angle_publ_flag
N3 Cr N2 99.27(9) . . ?
N3 Cr N4 81.02(9) . . ?
N2 Cr N4 159.42(9) . . ?
N3 Cr N1 158.55(10) . . ?
N2 Cr N1 81.46(9) . . ?
N4 Cr N1 105.81(9) . . ?
O2' Li O1 109.4(5) . . ?
O2' Li O4 114.3(5) . . ?
O1 Li O4 108.6(4) . . ?
O2' Li O3 100.9(4) . . ?
O1 Li O3 116.0(5) . . ?
O4 Li O3 107.7(5) . . ?
O2' Li O2 17.6(3) . . ?
O1 Li O2 99.2(5) . . ?
O4 Li O2 106.0(5) . . ?
O3 Li O2 118.5(4) . . ?
C13 N1 C6 110.6(2) . . ?
C13 N1 Cr 111.24(16) . . ?
C6 N1 Cr 137.91(17) . . ?
C14 N2 C20 111.0(2) . . ?
C14 N2 Cr 112.06(16) . . ?
C20 N2 Cr 136.10(17) . . ?
C39 N3 C32 112.2(2) . . ?
C39 N3 Cr 112.90(18) . . ?
C32 N3 Cr 134.06(19) . . ?
C40 N4 C46 111.4(2) . . ?
C40 N4 Cr 111.92(17) . . ?
C46 N4 Cr 136.13(17) . . ?
C53 O1 C56 113.1(4) . . ?
C53 O1 Li 131.8(5) . . ?
C56 O1 Li 114.3(4) . . ?
C60 O2 C57 126.6(10) . . ?
C60 O2 Li 104.8(8) . . ?
C57 O2 Li 123.1(8) . . ?
C60' O2' C57' 99.6(11) . . ?
C60' O2' Li 139.7(11) . . ?
C57' O2' Li 120.7(5) . . ?
C64 O3 C61 105.9(4) . . ?
C64 O3 Li 129.8(3) . . ?
C61 O3 Li 124.0(5) . . ?
C65 O4 C68 109.6(3) . . ?
C65 O4 Li 129.1(3) . . ?
C68 O4 Li 119.1(3) . . ?
C2 C1 C6 118.7(3) . . ?
C2 C1 C7 120.0(3) . . ?
C6 C1 C7 121.2(3) . . ?
C3 C2 C1 121.3(3) . . ?
C2 C3 C4 120.0(3) . . ?
C3 C4 C5 121.4(3) . . ?
C4 C5 C6 118.6(3) . . ?
C4 C5 C10 120.5(3) . . ?
C6 C5 C10 120.8(2) . . ?
C1 C6 C5 119.9(2) . . ?
C1 C6 N1 119.7(2) . . ?
C5 C6 N1 120.0(2) . . ?
C1 C7 C8 112.8(3) . . ?
C1 C7 C9 110.8(4) . . ?
C8 C7 C9 109.7(3) . . ?
C11 C10 C5 112.8(2) . . ?
C11 C10 C12 109.8(3) . . ?
C5 C10 C12 110.8(2) . . ?
C14 C13 N1 117.7(2) . . ?
C13 C14 N2 117.3(2) . . ?
C16 C15 C20 118.5(3) . . ?
C16 C15 C21 119.7(3) . . ?
C20 C15 C21 121.7(3) . . ?
C17 C16 C15 121.4(3) . . ?
C18 C17 C16 119.6(3) . . ?
C17 C18 C19 121.6(3) . . ?
C18 C19 C20 118.6(3) . . ?
C18 C19 C24 120.5(3) . . ?
C20 C19 C24 120.9(2) . . ?
C15 C20 C19 120.0(2) . . ?
C15 C20 N2 120.4(2) . . ?
C19 C20 N2 119.3(2) . . ?
C15 C21 C22 112.1(3) . . ?
C15 C21 C23 113.2(3) . . ?
C22 C21 C23 108.3(3) . . ?
C19 C24 C25 113.5(3) . . ?
C19 C24 C26 111.3(3) . . ?
C25 C24 C26 110.9(3) . . ?
C28 C27 C32 118.4(3) . . ?
C28 C27 C33 121.0(3) . . ?
C32 C27 C33 120.5(3) . . ?
C29 C28 C27 121.7(4) . . ?
C28 C29 C30 119.6(3) . . ?
C29 C30 C31 121.1(3) . . ?
C30 C31 C32 118.8(3) . . ?
C30 C31 C36 119.8(3) . . ?
C32 C31 C36 121.4(3) . . ?
C27 C32 C31 120.0(3) . . ?
C27 C32 N3 118.9(3) . . ?
C31 C32 N3 120.9(3) . . ?
C34 C33 C35 111.4(4) . . ?
C34 C33 C27 113.0(3) . . ?
C35 C33 C27 110.5(5) . . ?
C31 C36 C37 111.9(3) . . ?
C31 C36 C38 112.7(3) . . ?
C37 C36 C38 108.8(3) . . ?
C40 C39 N3 116.6(3) . . ?
C39 C40 N4 117.4(3) . . ?
C42 C41 C46 118.8(3) . . ?
C42 C41 C47 119.5(3) . . ?
C46 C41 C47 121.6(2) . . ?
C43 C42 C41 121.2(3) . . ?
C44 C43 C42 119.6(3) . . ?
C43 C44 C45 121.6(3) . . ?
C44 C45 C46 118.5(3) . . ?
C44 C45 C50 120.4(3) . . ?
C46 C45 C50 121.0(2) . . ?
C41 C46 C45 120.3(2) . . ?
C41 C46 N4 119.2(2) . . ?
C45 C46 N4 120.2(2) . . ?
C48 C47 C41 112.2(3) . . ?
C48 C47 C49 109.6(3) . . ?
C41 C47 C49 110.8(3) . . ?
C45 C50 C51 112.7(3) . . ?
C45 C50 C52 111.1(3) . . ?
C51 C50 C52 110.7(3) . . ?
O1 C53 C54 101.1(6) . . ?
C55 C54 C53 99.2(5) . . ?
C56 C55 C54 107.2(6) . . ?
C55 C56 O1 100.2(6) . . ?
O2 C57 C58 114.0(11) . . ?
C58' C57' O2' 103.3(8) . . ?
O2 C60 C59 92.3(10) . . ?
C59' C60' O2' 132.1(14) . . ?
C62 C61 O3 110.3(5) . . ?
C61 C62 C63 104.9(4) . . ?
C64 C63 C62 104.6(5) . . ?
O3 C64 C63 105.7(4) . . ?
O4 C65 C66 102.9(4) . . ?
C67 C66 C65 107.0(4) . . ?
C68 C67 C66 103.3(4) . . ?
O4 C68 C67 107.7(3) . . ?

loop_
_geom_bond_atom_site_label_1
_geom_bond_atom_site_label_2
_geom_bond_distance
_geom_bond_site_symmetry_2
_geom_bond_publ_flag
Cr N3 1.995(2) . ?
Cr N2 2.001(2) . ?
Cr N4 2.007(2) . ?
Cr N1 2.013(2) . ?
Li O2' 1.846(10) . ?
Li O1 1.906(8) . ?
Li O4 1.916(8) . ?
Li O3 1.932(11) . ?
Li O2 2.202(14) . ?
N1 C13 1.382(3) . ?
N1 C6 1.429(3) . ?
N2 C14 1.377(3) . ?
N2 C20 1.425(3) . ?
N3 C39 1.375(4) . ?
N3 C32 1.430(3) . ?
N4 C40 1.379(3) . ?
N4 C46 1.435(3) . ?
O1 C53 1.395(7) . ?
O1 C56 1.477(6) . ?
O2 C60 1.401(17) . ?
O2 C57 1.392(15) . ?
O2' C60' 1.474(16) . ?
O2' C57' 1.482(12) . ?
O3 C64 1.443(6) . ?
O3 C61 1.441(5) . ?
O4 C65 1.427(5) . ?
O4 C68 1.441(4) . ?
C1 C2 1.397(4) . ?
C1 C6 1.407(4) . ?
C1 C7 1.513(5) . ?
C2 C3 1.370(5) . ?
C3 C4 1.372(5) . ?
C4 C5 1.392(4) . ?
C5 C6 1.412(4) . ?
C5 C10 1.518(4) . ?
C7 C8 1.527(5) . ?
C7 C9 1.540(6) . ?
C10 C11 1.521(4) . ?
C10 C12 1.530(4) . ?
C13 C14 1.344(4) . ?
C15 C16 1.403(4) . ?
C15 C20 1.404(4) . ?
C15 C21 1.513(5) . ?
C16 C17 1.374(6) . ?
C17 C18 1.370(5) . ?
C18 C19 1.397(4) . ?
C19 C20 1.409(4) . ?
C19 C24 1.510(4) . ?
C21 C22 1.537(4) . ?
C21 C23 1.535(5) . ?
C24 C25 1.525(4) . ?
C24 C26 1.524(5) . ?
C27 C28 1.397(5) . ?
C27 C32 1.403(5) . ?
C27 C33 1.521(5) . ?
C28 C29 1.366(6) . ?
C29 C30 1.377(5) . ?
C30 C31 1.393(4) . ?
C31 C32 1.406(4) . ?
C31 C36 1.504(5) . ?
C33 C34 1.512(6) . ?
C33 C35 1.506(9) . ?
C36 C37 1.527(5) . ?
C36 C38 1.533(6) . ?
C39 C40 1.348(4) . ?
C41 C42 1.393(4) . ?
C41 C46 1.403(4) . ?
C41 C47 1.517(4) . ?
C42 C43 1.378(4) . ?
C43 C44 1.376(4) . ?
C44 C45 1.391(4) . ?
C45 C46 1.406(4) . ?
C45 C50 1.517(4) . ?
C47 C48 1.517(5) . ?
C47 C49 1.531(5) . ?
C50 C51 1.529(4) . ?
C50 C52 1.536(5) . ?
C53 C54 1.561(10) . ?
C54 C55 1.459(11) . ?
C55 C56 1.401(8) . ?
C57 C58 1.527(16) . ?
C57' C58' 1.443(11) . ?
C59 C60 1.519(13) . ?
C59' C60' 1.29(2) . ?
C61 C62 1.400(9) . ?
C62 C63 1.490(8) . ?
C63 C64 1.450(7) . ?
C65 C66 1.493(7) . ?
C66 C67 1.448(7) . ?
C67 C68 1.456(6) . ?

loop_
_geom_torsion_atom_site_label_1
_geom_torsion_atom_site_label_2
_geom_torsion_atom_site_label_3
_geom_torsion_atom_site_label_4
_geom_torsion
_geom_torsion_site_symmetry_1
_geom_torsion_site_symmetry_2
_geom_torsion_site_symmetry_3
_geom_torsion_site_symmetry_4
_geom_torsion_publ_flag
N3 Cr N1 C13 89.8(3) . . . . ?
N2 Cr N1 C13 -3.86(19) . . . . ?
N4 Cr N1 C13 -164.15(18) . . . . ?
N3 Cr N1 C6 -83.2(4) . . . . ?
N2 Cr N1 C6 -176.8(3) . . . . ?
N4 Cr N1 C6 22.9(3) . . . . ?
N3 Cr N2 C14 -155.09(19) . . . . ?
N4 Cr N2 C14 115.8(3) . . . . ?
N1 Cr N2 C14 3.21(19) . . . . ?
N3 Cr N2 C20 36.9(3) . . . . ?
N4 Cr N2 C20 -52.3(4) . . . . ?
N1 Cr N2 C20 -164.8(3) . . . . ?
N2 Cr N3 C39 -156.8(2) . . . . ?
N4 Cr N3 C39 2.4(2) . . . . ?
N1 Cr N3 C39 113.0(3) . . . . ?
N2 Cr N3 C32 34.7(3) . . . . ?
N4 Cr N3 C32 -166.1(3) . . . . ?
N1 Cr N3 C32 -55.5(4) . . . . ?
N3 Cr N4 C40 -3.2(2) . . . . ?
N2 Cr N4 C40 89.3(3) . . . . ?
N1 Cr N4 C40 -162.4(2) . . . . ?
N3 Cr N4 C46 -173.3(3) . . . . ?
N2 Cr N4 C46 -80.8(4) . . . . ?
N1 Cr N4 C46 27.5(3) . . . . ?
O2' Li O1 C53 83.4(7) . . . . ?
O4 Li O1 C53 -41.9(8) . . . . ?
O3 Li O1 C53 -163.4(5) . . . . ?
O2 Li O1 C53 68.5(7) . . . . ?
O2' Li O1 C56 -85.8(6) . . . . ?
O4 Li O1 C56 148.9(4) . . . . ?
O3 Li O1 C56 27.4(6) . . . . ?
O2 Li O1 C56 -100.7(5) . . . . ?
O2' Li O2 C60 56.8(13) . . . . ?
O1 Li O2 C60 -176.4(8) . . . . ?
O4 Li O2 C60 -63.9(9) . . . . ?
O3 Li O2 C60 57.2(10) . . . . ?
O2' Li O2 C57 -148(2) . . . . ?
O1 Li O2 C57 -21.1(11) . . . . ?
O4 Li O2 C57 91.4(10) . . . . ?
O3 Li O2 C57 -147.6(9) . . . . ?
O1 Li O2' C60' -167.3(12) . . . . ?
O4 Li O2' C60' -45.3(15) . . . . ?
O3 Li O2' C60' 69.9(13) . . . . ?
O2 Li O2' C60' -110(2) . . . . ?
O1 Li O2' C57' 10.2(9) . . . . ?
O4 Li O2' C57' 132.2(6) . . . . ?
O3 Li O2' C57' -112.6(7) . . . . ?
O2 Li O2' C57' 67.1(14) . . . . ?
O2' Li O3 C64 -137.9(5) . . . . ?
O1 Li O3 C64 104.1(5) . . . . ?
O4 Li O3 C64 -17.9(7) . . . . ?
O2 Li O3 C64 -138.0(6) . . . . ?
O2' Li O3 C61 34.5(7) . . . . ?
O1 Li O3 C61 -83.6(7) . . . . ?
O4 Li O3 C61 154.5(5) . . . . ?
O2 Li O3 C61 34.3(8) . . . . ?
O2' Li O4 C65 43.2(8) . . . . ?
O1 Li O4 C65 165.6(4) . . . . ?
O3 Li O4 C65 -68.0(6) . . . . ?
O2 Li O4 C65 59.7(7) . . . . ?
O2' Li O4 C68 -155.5(5) . . . . ?
O1 Li O4 C68 -33.2(7) . . . . ?
O3 Li O4 C68 93.3(5) . . . . ?
O2 Li O4 C68 -139.0(4) . . . . ?
C6 C1 C2 C3 1.7(5) . . . . ?
C7 C1 C2 C3 178.8(3) . . . . ?
C1 C2 C3 C4 0.2(5) . . . . ?
C2 C3 C4 C5 -1.4(5) . . . . ?
C3 C4 C5 C6 0.6(4) . . . . ?
C3 C4 C5 C10 -176.4(3) . . . . ?
C2 C1 C6 C5 -2.5(4) . . . . ?
C7 C1 C6 C5 -179.5(3) . . . . ?
C2 C1 C6 N1 170.9(3) . . . . ?
C7 C1 C6 N1 -6.1(4) . . . . ?
C4 C5 C6 C1 1.4(4) . . . . ?
C10 C5 C6 C1 178.3(3) . . . . ?
C4 C5 C6 N1 -172.1(2) . . . . ?
C10 C5 C6 N1 4.9(4) . . . . ?
C13 N1 C6 C1 -80.1(3) . . . . ?
Cr N1 C6 C1 92.9(3) . . . . ?
C13 N1 C6 C5 93.4(3) . . . . ?
Cr N1 C6 C5 -93.7(3) . . . . ?
C2 C1 C7 C8 51.7(5) . . . . ?
C6 C1 C7 C8 -131.3(3) . . . . ?
C2 C1 C7 C9 -71.7(4) . . . . ?
C6 C1 C7 C9 105.2(4) . . . . ?
C4 C5 C10 C11 -37.4(4) . . . . ?
C6 C5 C10 C11 145.7(3) . . . . ?
C4 C5 C10 C12 86.1(3) . . . . ?
C6 C5 C10 C12 -90.8(3) . . . . ?
C6 N1 C13 C14 179.0(3) . . . . ?
Cr N1 C13 C14 4.0(3) . . . . ?
N1 C13 C14 N2 -1.4(4) . . . . ?
C20 N2 C14 C13 169.2(3) . . . . ?
Cr N2 C14 C13 -2.0(3) . . . . ?
C20 C15 C16 C17 -1.7(5) . . . . ?
C21 C15 C16 C17 178.1(3) . . . . ?
C15 C16 C17 C18 -2.9(5) . . . . ?
C16 C17 C18 C19 2.9(5) . . . . ?
C17 C18 C19 C20 1.7(5) . . . . ?
C17 C18 C19 C24 179.0(3) . . . . ?
C16 C15 C20 C19 6.3(4) . . . . ?
C21 C15 C20 C19 -173.5(3) . . . . ?
C16 C15 C20 N2 -167.2(3) . . . . ?
C21 C15 C20 N2 13.0(4) . . . . ?
C18 C19 C20 C15 -6.3(4) . . . . ?
C24 C19 C20 C15 176.5(3) . . . . ?
C18 C19 C20 N2 167.3(3) . . . . ?
C24 C19 C20 N2 -10.0(4) . . . . ?
C14 N2 C20 C15 71.9(3) . . . . ?
Cr N2 C20 C15 -119.9(3) . . . . ?
C14 N2 C20 C19 -101.6(3) . . . . ?
Cr N2 C20 C19 66.5(3) . . . . ?
C16 C15 C21 C22 -46.8(4) . . . . ?
C20 C15 C21 C22 132.9(3) . . . . ?
C16 C15 C21 C23 76.0(4) . . . . ?
C20 C15 C21 C23 -104.3(4) . . . . ?
C18 C19 C24 C25 35.4(4) . . . . ?
C20 C19 C24 C25 -147.4(3) . . . . ?
C18 C19 C24 C26 -90.5(4) . . . . ?
C20 C19 C24 C26 86.7(4) . . . . ?
C32 C27 C28 C29 2.9(7) . . . . ?
C33 C27 C28 C29 -179.7(5) . . . . ?
C27 C28 C29 C30 1.7(7) . . . . ?
C28 C29 C30 C31 -3.1(6) . . . . ?
C29 C30 C31 C32 -0.2(5) . . . . ?
C29 C30 C31 C36 178.8(3) . . . . ?
C28 C27 C32 C31 -6.2(6) . . . . ?
C33 C27 C32 C31 176.5(4) . . . . ?
C28 C27 C32 N3 169.5(4) . . . . ?
C33 C27 C32 N3 -7.8(6) . . . . ?
C30 C31 C32 C27 4.9(5) . . . . ?
C36 C31 C32 C27 -174.1(3) . . . . ?
C30 C31 C32 N3 -170.8(3) . . . . ?
C36 C31 C32 N3 10.3(4) . . . . ?
C39 N3 C32 C27 -100.3(4) . . . . ?
Cr N3 C32 C27 68.2(4) . . . . ?
C39 N3 C32 C31 75.3(4) . . . . ?
Cr N3 C32 C31 -116.1(3) . . . . ?
C28 C27 C33 C34 39.5(7) . . . . ?
C32 C27 C33 C34 -143.2(4) . . . . ?
C28 C27 C33 C35 -86.0(6) . . . . ?
C32 C27 C33 C35 91.3(5) . . . . ?
C30 C31 C36 C37 -47.7(4) . . . . ?
C32 C31 C36 C37 131.3(3) . . . . ?
C30 C31 C36 C38 75.3(4) . . . . ?
C32 C31 C36 C38 -105.7(4) . . . . ?
C32 N3 C39 C40 170.0(3) . . . . ?
Cr N3 C39 C40 -1.1(4) . . . . ?
N3 C39 C40 N4 -1.7(5) . . . . ?
C46 N4 C40 C39 176.3(3) . . . . ?
Cr N4 C40 C39 3.6(4) . . . . ?
C46 C41 C42 C43 2.0(4) . . . . ?
C47 C41 C42 C43 179.9(3) . . . . ?
C41 C42 C43 C44 0.3(4) . . . . ?
C42 C43 C44 C45 -1.8(4) . . . . ?
C43 C44 C45 C46 1.0(4) . . . . ?
C43 C44 C45 C50 -175.7(3) . . . . ?
C42 C41 C46 C45 -2.8(4) . . . . ?
C47 C41 C46 C45 179.4(2) . . . . ?
C42 C41 C46 N4 171.5(2) . . . . ?
C47 C41 C46 N4 -6.4(4) . . . . ?
C44 C45 C46 C41 1.3(4) . . . . ?
C50 C45 C46 C41 178.0(2) . . . . ?
C44 C45 C46 N4 -172.9(2) . . . . ?
C50 C45 C46 N4 3.8(4) . . . . ?
C40 N4 C46 C41 -77.6(3) . . . . ?
Cr N4 C46 C41 92.5(3) . . . . ?
C40 N4 C46 C45 96.6(3) . . . . ?
Cr N4 C46 C45 -93.2(3) . . . . ?
C42 C41 C47 C48 51.4(4) . . . . ?
C46 C41 C47 C48 -130.7(3) . . . . ?
C42 C41 C47 C49 -71.4(4) . . . . ?
C46 C41 C47 C49 106.4(3) . . . . ?
C44 C45 C50 C51 -30.5(4) . . . . ?
C46 C45 C50 C51 152.9(3) . . . . ?
C44 C45 C50 C52 94.4(3) . . . . ?
C46 C45 C50 C52 -82.2(3) . . . . ?
C56 O1 C53 C54 -11.8(6) . . . . ?
Li O1 C53 C54 178.9(5) . . . . ?
O1 C53 C54 C55 32.5(6) . . . . ?
C53 C54 C55 C56 -44.9(7) . . . . ?
C54 C55 C56 O1 37.5(6) . . . . ?
C53 O1 C56 C55 -14.7(6) . . . . ?
Li O1 C56 C55 156.6(5) . . . . ?
C60 O2 C57 C58 -116.3(13) . . . . ?
Li O2 C57 C58 94.0(11) . . . . ?
C60' O2' C57' C58' 35.4(9) . . . . ?
Li O2' C57' C58' -142.9(7) . . . . ?
C57 O2 C60 C59 42.9(15) . . . . ?
Li O2 C60 C59 -163.0(8) . . . . ?
C57' O2' C60' C59' -80(3) . . . . ?
Li O2' C60' C59' 98(3) . . . . ?
C64 O3 C61 C62 5.8(8) . . . . ?
Li O3 C61 C62 -168.1(5) . . . . ?
O3 C61 C62 C63 12.4(8) . . . . ?
C61 C62 C63 C64 -25.8(7) . . . . ?
C61 O3 C64 C63 -22.2(6) . . . . ?
Li O3 C64 C63 151.2(5) . . . . ?
C62 C63 C64 O3 29.6(6) . . . . ?
C68 O4 C65 C66 -15.1(6) . . . . ?
Li O4 C65 C66 147.6(6) . . . . ?
O4 C65 C66 C67 28.7(7) . . . . ?
C65 C66 C67 C68 -30.8(7) . . . . ?
C65 O4 C68 C67 -3.5(5) . . . . ?
Li O4 C68 C67 -168.1(5) . . . . ?
C66 C67 C68 O4 21.1(6) . . . . ?
